data_7024703
loop_
_publ_author_name
'Ma, Lu-Fang'
'Liu, Bin'
'Wang, Li-Ya'
'Li, Cheng-Peng'
'Du, Miao'

_publ_section_title
;
 Copper(II) 5-methoxyisophthalate coordination polymers incorporating
 dipyridyl co-ligands: syntheses, crystal structures, and magnetic
 properties.
;
_journal_issue 9
_journal_name_full 'Dalton transactions (Cambridge, England : 2003)'
_journal_page_first 2301
_journal_page_last 2308
_journal_paper_doi 10.1039/b920308g
_journal_volume 39
_journal_year 2010
_chemical_formula_sum 'C53 H52 Cu3 N4 O18'
_chemical_formula_weight 1223.61
_chemical_name_systematic
;
?
;
_space_group_IT_number 9
_symmetry_cell_setting monoclinic
_symmetry_space_group_name_Hall 'C -2yc'
_symmetry_space_group_name_H-M 'C 1 c 1'
_atom_sites_solution_hydrogens geom
_atom_sites_solution_primary direct
_atom_sites_solution_secondary difmap
_audit_creation_method SHELXL-97
_cell_angle_alpha 90.00
_cell_angle_beta 98.1520(10)
_cell_angle_gamma 90.00
_cell_formula_units_Z 4
_cell_length_a 17.7239(18)
_cell_length_b 15.9708(16)
_cell_length_c 19.4016(19)
_cell_measurement_reflns_used 5157
_cell_measurement_temperature 291(2)
_cell_measurement_theta_max 28.17
_cell_measurement_theta_min 2.55
_cell_volume 5436.4(9)
_computing_cell_refinement 'Bruker SMART'
_computing_data_collection 'Bruker SMART'
_computing_data_reduction 'Bruker SAINT'
_computing_molecular_graphics 'Bruker SHELXTL'
_computing_publication_material 'Bruker SHELXTL'
_computing_structure_refinement 'SHELXL-97 (Sheldrick, 1997)'
_computing_structure_solution 'SHELXS-97 (Sheldrick, 1990)'
_diffrn_ambient_temperature 291(2)
_diffrn_measured_fraction_theta_full 0.978
_diffrn_measured_fraction_theta_max 0.978
_diffrn_measurement_device_type 'CCD area detector'
_diffrn_measurement_method 'phi and omega scans'
_diffrn_radiation_monochromator graphite
_diffrn_radiation_source 'fine-focus sealed tube'
_diffrn_radiation_type MoK\a
_diffrn_radiation_wavelength 0.71073
_diffrn_reflns_av_R_equivalents 0.0171
_diffrn_reflns_av_sigmaI/netI 0.0252
_diffrn_reflns_limit_h_max 21
_diffrn_reflns_limit_h_min -21
_diffrn_reflns_limit_k_max 18
_diffrn_reflns_limit_k_min -19
_diffrn_reflns_limit_l_max 23
_diffrn_reflns_limit_l_min -23
_diffrn_reflns_number 19160
_diffrn_reflns_theta_full 25.50
_diffrn_reflns_theta_max 25.50
_diffrn_reflns_theta_min 2.55
_exptl_absorpt_coefficient_mu 1.239
_exptl_absorpt_correction_T_max 0.7535
_exptl_absorpt_correction_T_min 0.5876
_exptl_absorpt_correction_type multi-scan
_exptl_absorpt_process_details SADABS
_exptl_crystal_colour blue
_exptl_crystal_density_diffrn 1.495
_exptl_crystal_density_method 'not measured'
_exptl_crystal_description block
_exptl_crystal_F_000 2516
_exptl_crystal_size_max 0.48
_exptl_crystal_size_mid 0.26
_exptl_crystal_size_min 0.24
_refine_diff_density_max 0.624
_refine_diff_density_min -0.291
_refine_diff_density_rms 0.049
_refine_ls_abs_structure_details 'Flack H D (1983), Acta Cryst. A39, 876-881'
_refine_ls_abs_structure_Flack 0.543(9)
_refine_ls_extinction_method none
_refine_ls_goodness_of_fit_ref 1.027
_refine_ls_hydrogen_treatment constr
_refine_ls_matrix_type full
_refine_ls_number_parameters 706
_refine_ls_number_reflns 9476
_refine_ls_number_restraints 2
_refine_ls_restrained_S_all 1.027
_refine_ls_R_factor_all 0.0337
_refine_ls_R_factor_gt 0.0318
_refine_ls_shift/su_max 0.000
_refine_ls_shift/su_mean 0.000
_refine_ls_structure_factor_coef Fsqd
_refine_ls_weighting_details 'calc w=1/[\s^2^(Fo^2^)+(0.0351P)^2^+12.6810P] where P=(Fo^2^+2Fc^2^)/3'
_refine_ls_weighting_scheme calc
_refine_ls_wR_factor_gt 0.0789
_refine_ls_wR_factor_ref 0.0801
_reflns_number_gt 9120
_reflns_number_total 9476
_reflns_threshold_expression >2sigma(I)
_cod_data_source_file b920308g.txt
_cod_data_source_block 4
_cod_depositor_comments
;
The following automatic conversions were performed:

'_symmetry_cell_setting' value 'Monoclinic' changed to 'monoclinic'
according to /home/saulius/struct/CIF-dictionaries/cif_core.dic
dictionary named 'cif_core.dic' version 2.4.2 from
2011-04-26.

'_exptl_absorpt_correction_type' value 'MULTI-SCAN'
changed to 'multi-scan' according to
/home/saulius/struct/CIF-dictionaries/cif_core.dic dictionary named
'cif_core.dic' version 2.4.2 from
2011-04-26.

'_refine_ls_hydrogen_treatment' value 'CONSTR' changed
to 'constr' according to
/home/saulius/struct/CIF-dictionaries/cif_core.dic dictionary named
'cif_core.dic' version 2.4.2 from 2011-04-26.

Automatic conversion script
Id: cif_fix_values 1891 2012-01-12 08:04:46Z andrius 
;
_cod_original_sg_symbol_H-M Cc
_cod_database_code 7024703

loop_
_symmetry_equiv_pos_as_xyz
'x, y, z'
'x, -y, z+1/2'
'x+1/2, y+1/2, z'
'x+1/2, -y+1/2, z+1/2'

loop_
_atom_site_label
_atom_site_type_symbol
_atom_site_fract_x
_atom_site_fract_y
_atom_site_fract_z
_atom_site_U_iso_or_equiv
_atom_site_adp_type
_atom_site_occupancy
_atom_site_symmetry_multiplicity
_atom_site_calc_flag
_atom_site_refinement_flags
Cu1 Cu 0.85647(2) -0.05567(2) 0.174110(19) 0.02034(9) Uani 1 1 d .
Cu2 Cu 0.77841(2) 0.07211(3) 0.217455(18) 0.02036(10) Uani 1 1 d .
Cu3 Cu 0.31700(3) 0.01092(3) 0.20920(2) 0.03041(11) Uani 1 1 d .
O1 O 0.75498(15) -0.10775(17) 0.14948(16) 0.0361(6) Uani 1 1 d .
O2 O 0.69134(15) -0.00183(16) 0.19051(15) 0.0335(6) Uani 1 1 d .
O3 O 0.41285(15) -0.01129(18) 0.17237(15) 0.0351(7) Uani 1 1 d .
O4 O 0.35531(18) -0.13539(19) 0.16053(17) 0.0448(7) Uani 1 1 d .
O5 O 0.56186(19) -0.3206(2) 0.0718(2) 0.0503(9) Uani 1 1 d .
O6 O 0.77833(16) 0.10714(18) 0.11838(13) 0.0334(6) Uani 1 1 d .
O7 O 0.84130(16) -0.00229(17) 0.08158(13) 0.0342(6) Uani 1 1 d .
O8 O 0.79784(17) -0.01241(17) -0.19018(13) 0.0353(6) Uani 1 1 d .
O9 O 0.85879(17) 0.09575(18) -0.23025(13) 0.0345(6) Uani 1 1 d .
O10 O 0.8132(3) 0.32230(18) -0.06982(16) 0.0603(10) Uani 1 1 d .
O11 O 0.87529(15) 0.12876(17) 0.24279(15) 0.0339(6) Uani 1 1 d .
O12 O 0.94133(15) 0.02320(17) 0.20519(15) 0.0337(6) Uani 1 1 d .
O13 O 1.22129(15) 0.03325(18) 0.24473(14) 0.0337(6) Uani 1 1 d .
O14 O 1.27610(16) 0.15840(19) 0.24673(16) 0.0413(7) Uani 1 1 d .
O15 O 1.06285(18) 0.3457(2) 0.32492(19) 0.0479(8) Uani 1 1 d .
O16 O 0.8735(4) -0.1714(4) -0.1008(3) 0.131(2) Uani 1 1 d .
H1W H 0.8540 -0.1297 -0.1240 0.197 Uiso 1 1 d R
H2W H 0.8478 -0.1897 -0.0708 0.197 Uiso 1 1 d R
O17 O 1.0197(6) -0.1004(6) -0.0694(3) 0.225(5) Uani 1 1 d .
H3W H 1.0490 -0.1181 -0.0990 0.337 Uiso 1 1 d R
H4W H 0.9788 -0.1305 -0.0719 0.337 Uiso 1 1 d R
O18 O 0.7688(6) -0.1555(5) -0.0035(4) 0.182(4) Uani 1 1 d .
H5W H 0.7727 -0.1564 0.0399 0.273 Uiso 1 1 d R
H6W H 0.7228 -0.1590 -0.0221 0.273 Uiso 1 1 d R
N1 N 0.92766(19) -0.1551(2) 0.14451(17) 0.0293(7) Uani 1 1 d .
N2 N 0.8691(2) -0.4838(2) -0.19508(18) 0.0372(8) Uani 1 1 d .
N3 N 0.70842(19) 0.1712(2) 0.24846(16) 0.0281(7) Uani 1 1 d .
N4 N 0.76224(19) 0.4623(2) 0.61365(17) 0.0341(7) Uani 1 1 d .
C1 C 0.6207(2) -0.1191(2) 0.14362(19) 0.0270(8) Uani 1 1 d .
C2 C 0.5528(2) -0.0830(2) 0.15641(19) 0.0266(8) Uani 1 1 d .
H2 H 0.5528 -0.0297 0.1756 0.032 Uiso 1 1 calc R
C3 C 0.4852(2) -0.1268(2) 0.1405(2) 0.0283(8) Uani 1 1 d .
C4 C 0.4856(2) -0.2069(3) 0.1119(2) 0.0335(9) Uani 1 1 d .
H4 H 0.4402 -0.2364 0.1014 0.040 Uiso 1 1 calc R
C5 C 0.5535(2) -0.2425(3) 0.0990(2) 0.0357(10) Uani 1 1 d .
C6 C 0.6217(2) -0.1985(3) 0.1156(2) 0.0334(9) Uani 1 1 d .
H6 H 0.6675 -0.2226 0.1077 0.040 Uiso 1 1 calc R
C7 C 0.6948(2) -0.0726(2) 0.16259(19) 0.0246(8) Uani 1 1 d .
C8 C 0.4118(2) -0.0899(3) 0.1588(2) 0.0312(9) Uani 1 1 d .
C9 C 0.4947(3) -0.3685(3) 0.0531(3) 0.0533(13) Uani 1 1 d .
H9A H 0.4680 -0.3738 0.0926 0.080 Uiso 1 1 calc R
H9B H 0.5082 -0.4231 0.0381 0.080 Uiso 1 1 calc R
H9C H 0.4626 -0.3411 0.0159 0.080 Uiso 1 1 calc R
C10 C 0.8083(2) 0.1095(2) 0.00336(18) 0.0257(8) Uani 1 1 d .
C11 C 0.8188(3) 0.0634(2) -0.0550(2) 0.0260(6) Uani 1 1 d .
H11 H 0.8209 0.0053 -0.0529 0.031 Uiso 1 1 calc R
C12 C 0.8262(2) 0.1050(2) -0.11710(18) 0.0254(7) Uani 1 1 d .
C13 C 0.8257(2) 0.1917(2) -0.11992(19) 0.0294(8) Uani 1 1 d .
H13 H 0.8335 0.2191 -0.1606 0.035 Uiso 1 1 calc R
C14 C 0.8132(3) 0.2376(2) -0.0610(2) 0.0351(8) Uani 1 1 d .
C15 C 0.8029(2) 0.1969(2) -0.00009(19) 0.0307(9) Uani 1 1 d .
H15 H 0.7923 0.2274 0.0383 0.037 Uiso 1 1 calc R
C16 C 0.8079(2) 0.0681(2) 0.07299(19) 0.0241(8) Uani 1 1 d .
C17 C 0.8285(2) 0.0581(2) -0.18431(19) 0.0257(8) Uani 1 1 d .
C18 C 0.7849(5) 0.3717(3) -0.0197(3) 0.084(2) Uani 1 1 d .
H18A H 0.7313 0.3619 -0.0214 0.126 Uiso 1 1 calc R
H18B H 0.7935 0.4297 -0.0289 0.126 Uiso 1 1 calc R
H18C H 0.8107 0.3574 0.0257 0.126 Uiso 1 1 calc R
C19 C 1.0089(2) 0.1419(2) 0.25397(19) 0.0273(8) Uani 1 1 d .
C20 C 1.0790(2) 0.1054(2) 0.24586(19) 0.0285(8) Uani 1 1 d .
H20 H 1.0810 0.0513 0.2286 0.034 Uiso 1 1 calc R
C21 C 1.1456(2) 0.1514(3) 0.2641(2) 0.0291(8) Uani 1 1 d .
C22 C 1.1428(2) 0.2316(3) 0.2903(2) 0.0318(9) Uani 1 1 d .
H22 H 1.1876 0.2618 0.3021 0.038 Uiso 1 1 calc R
C23 C 1.0729(2) 0.2676(3) 0.2993(2) 0.0342(9) Uani 1 1 d .
C24 C 1.0060(2) 0.2218(2) 0.2803(2) 0.0322(8) Uani 1 1 d .
H24 H 0.9592 0.2455 0.2854 0.039 Uiso 1 1 calc R
C25 C 0.9363(2) 0.0943(2) 0.23217(19) 0.0269(8) Uani 1 1 d .
C26 C 1.2207(2) 0.1139(3) 0.25149(19) 0.0304(9) Uani 1 1 d .
C27 C 1.1286(3) 0.3953(3) 0.3455(3) 0.0491(12) Uani 1 1 d .
H27A H 1.1615 0.3671 0.3818 0.074 Uiso 1 1 calc R
H27B H 1.1137 0.4484 0.3623 0.074 Uiso 1 1 calc R
H27C H 1.1552 0.4039 0.3063 0.074 Uiso 1 1 calc R
C28 C 0.9255(2) -0.2334(2) 0.1683(2) 0.0310(8) Uani 1 1 d .
H28 H 0.8891 -0.2466 0.1967 0.037 Uiso 1 1 calc R
C29 C 0.9743(2) -0.2955(3) 0.1530(2) 0.0346(9) Uani 1 1 d .
H29 H 0.9709 -0.3489 0.1716 0.041 Uiso 1 1 calc R
C30 C 1.0286(2) -0.2786(3) 0.1101(2) 0.0321(9) Uani 1 1 d .
C31 C 1.0302(3) -0.1981(3) 0.0845(3) 0.0441(11) Uani 1 1 d .
H31 H 1.0651 -0.1838 0.0550 0.053 Uiso 1 1 calc R
C32 C 0.9798(3) -0.1385(3) 0.1027(3) 0.0432(11) Uani 1 1 d .
H32 H 0.9822 -0.0846 0.0852 0.052 Uiso 1 1 calc R
C33 C 1.0814(3) -0.3452(3) 0.0884(2) 0.0415(11) Uani 1 1 d .
H33A H 1.0848 -0.3910 0.1215 0.050 Uiso 1 1 calc R
H33B H 1.1320 -0.3217 0.0895 0.050 Uiso 1 1 calc R
C34 C 1.0536(3) -0.3791(3) 0.0149(2) 0.0453(11) Uani 1 1 d .
H34A H 1.0471 -0.3328 -0.0178 0.054 Uiso 1 1 calc R
H34B H 1.0919 -0.4163 0.0009 0.054 Uiso 1 1 calc R
C35 C 0.9790(4) -0.4259(4) 0.0119(3) 0.0617(15) Uani 1 1 d .
H35A H 0.9440 -0.3924 0.0346 0.074 Uiso 1 1 calc R
H35B H 0.9880 -0.4777 0.0378 0.074 Uiso 1 1 calc R
C36 C 0.8723(3) -0.4061(3) -0.1708(3) 0.0472(11) Uani 1 1 d .
H36 H 0.8496 -0.3635 -0.1993 0.057 Uiso 1 1 calc R
C37 C 0.9080(3) -0.3857(3) -0.1048(2) 0.0522(12) Uani 1 1 d .
H37 H 0.9091 -0.3303 -0.0898 0.063 Uiso 1 1 calc R
C38 C 0.9415(3) -0.4463(3) -0.0619(2) 0.0441(11) Uani 1 1 d .
C39 C 0.9396(3) -0.5271(3) -0.0872(3) 0.0626(15) Uani 1 1 d .
H39 H 0.9630 -0.5703 -0.0599 0.075 Uiso 1 1 calc R
C40 C 0.9028(3) -0.5429(3) -0.1530(3) 0.0585(13) Uani 1 1 d .
H40 H 0.9014 -0.5979 -0.1690 0.070 Uiso 1 1 calc R
C41 C 0.7166(2) 0.2517(3) 0.2308(2) 0.0337(9) Uani 1 1 d .
H41 H 0.7554 0.2658 0.2053 0.040 Uiso 1 1 calc R
C42 C 0.6693(3) 0.3140(3) 0.2491(2) 0.0426(11) Uani 1 1 d .
H42 H 0.6765 0.3690 0.2358 0.051 Uiso 1 1 calc R
C43 C 0.6109(3) 0.2950(3) 0.2874(2) 0.0389(11) Uani 1 1 d .
C44 C 0.6029(3) 0.2137(3) 0.3038(3) 0.0463(12) Uani 1 1 d .
H44 H 0.5641 0.1982 0.3288 0.056 Uiso 1 1 calc R
C45 C 0.6512(3) 0.1531(3) 0.2841(2) 0.0396(11) Uani 1 1 d .
H45 H 0.6436 0.0977 0.2960 0.048 Uiso 1 1 calc R
C46 C 0.5596(3) 0.3619(4) 0.3115(3) 0.0607(16) Uani 1 1 d .
H46A H 0.5073 0.3421 0.3047 0.073 Uiso 1 1 calc R
H46B H 0.5620 0.4120 0.2837 0.073 Uiso 1 1 calc R
C47 C 0.5838(4) 0.3834(4) 0.3895(3) 0.0745(18) Uani 1 1 d .
H47A H 0.5472 0.4219 0.4046 0.089 Uiso 1 1 calc R
H47B H 0.5836 0.3327 0.4170 0.089 Uiso 1 1 calc R
C48 C 0.6593(4) 0.4208(5) 0.4013(4) 0.089(2) Uani 1 1 d .
H48A H 0.6570 0.4763 0.3807 0.107 Uiso 1 1 calc R
H48B H 0.6938 0.3873 0.3783 0.107 Uiso 1 1 calc R
C49 C 0.7873(3) 0.4019(3) 0.5757(3) 0.0501(12) Uani 1 1 d .
H49 H 0.8297 0.3710 0.5947 0.060 Uiso 1 1 calc R
C50 C 0.7533(3) 0.3834(4) 0.5097(3) 0.0668(16) Uani 1 1 d .
H50 H 0.7726 0.3404 0.4851 0.080 Uiso 1 1 calc R
C51 C 0.6910(3) 0.4278(4) 0.4796(3) 0.0639(16) Uani 1 1 d .
C52 C 0.6617(3) 0.4873(3) 0.5207(2) 0.0504(12) Uani 1 1 d .
H52 H 0.6175 0.5166 0.5040 0.060 Uiso 1 1 calc R
C53 C 0.6993(2) 0.5022(3) 0.5867(2) 0.0400(10) Uani 1 1 d .
H53 H 0.6794 0.5424 0.6137 0.048 Uiso 1 1 calc R

loop_
_atom_site_aniso_label
_atom_site_aniso_U_11
_atom_site_aniso_U_22
_atom_site_aniso_U_33
_atom_site_aniso_U_23
_atom_site_aniso_U_13
_atom_site_aniso_U_12
Cu1 0.0191(2) 0.0237(2) 0.0187(2) -0.00102(16) 0.00429(15) 0.00101(18)
Cu2 0.0178(2) 0.0238(2) 0.0197(2) -0.00196(16) 0.00355(15) 0.00041(17)
Cu3 0.02106(19) 0.0412(3) 0.0286(2) 0.0000(2) 0.00213(17) 0.00627(19)
O1 0.0213(14) 0.0347(15) 0.0531(18) -0.0116(13) 0.0073(12) -0.0036(11)
O2 0.0242(14) 0.0285(15) 0.0485(16) -0.0101(12) 0.0070(11) -0.0055(11)
O3 0.0246(14) 0.0383(17) 0.0430(16) -0.0016(12) 0.0073(12) 0.0025(11)
O4 0.0267(16) 0.0509(18) 0.059(2) -0.0054(15) 0.0152(14) -0.0082(15)
O5 0.0324(17) 0.0394(18) 0.081(2) -0.0272(16) 0.0157(16) -0.0078(13)
O6 0.0380(16) 0.0425(16) 0.0210(13) 0.0051(11) 0.0088(11) 0.0082(12)
O7 0.0473(17) 0.0337(15) 0.0226(13) 0.0023(11) 0.0083(12) 0.0063(12)
O8 0.0524(18) 0.0332(15) 0.0215(13) -0.0024(11) 0.0091(12) -0.0087(13)
O9 0.0445(17) 0.0400(16) 0.0213(13) -0.0046(11) 0.0127(12) -0.0082(13)
O10 0.116(3) 0.0222(16) 0.048(2) 0.0004(13) 0.032(2) 0.0061(17)
O11 0.0186(13) 0.0347(15) 0.0482(16) -0.0082(12) 0.0038(11) -0.0048(11)
O12 0.0231(14) 0.0316(15) 0.0463(16) -0.0107(12) 0.0050(11) -0.0047(11)
O13 0.0236(14) 0.0389(17) 0.0396(16) 0.0006(12) 0.0075(12) 0.0058(12)
O14 0.0224(15) 0.0509(18) 0.0515(18) -0.0053(14) 0.0081(13) -0.0046(13)
O15 0.0350(17) 0.0389(18) 0.071(2) -0.0237(15) 0.0130(15) -0.0097(13)
O16 0.192(7) 0.112(4) 0.090(4) 0.031(3) 0.023(4) 0.040(5)
O17 0.344(12) 0.261(10) 0.064(4) -0.007(5) 0.011(5) -0.192(9)
O18 0.300(11) 0.163(7) 0.100(5) -0.049(5) 0.085(6) -0.107(7)
N1 0.0296(19) 0.0288(18) 0.0303(17) -0.0003(13) 0.0069(14) 0.0034(13)
N2 0.0308(19) 0.045(2) 0.0355(19) -0.0034(16) 0.0033(15) -0.0077(15)
N3 0.0272(18) 0.0286(18) 0.0293(17) -0.0054(13) 0.0072(13) 0.0024(13)
N4 0.0282(17) 0.044(2) 0.0305(17) -0.0043(14) 0.0039(14) -0.0061(15)
C1 0.0221(19) 0.030(2) 0.0292(18) -0.0007(14) 0.0038(14) -0.0031(15)
C2 0.0226(18) 0.0266(19) 0.0307(19) 0.0001(14) 0.0043(14) 0.0001(15)
C3 0.025(2) 0.031(2) 0.0297(19) 0.0007(15) 0.0054(15) -0.0021(15)
C4 0.0197(19) 0.037(2) 0.044(2) -0.0063(18) 0.0054(17) -0.0064(17)
C5 0.033(2) 0.030(2) 0.045(2) -0.0074(17) 0.0091(18) -0.0072(17)
C6 0.022(2) 0.036(2) 0.043(2) -0.0046(17) 0.0084(17) -0.0005(16)
C7 0.0199(19) 0.028(2) 0.0250(18) 0.0017(14) 0.0014(14) -0.0017(14)
C8 0.025(2) 0.042(3) 0.0273(19) 0.0010(16) 0.0044(16) 0.0045(17)
C9 0.045(3) 0.046(3) 0.072(3) -0.022(2) 0.020(2) -0.021(2)
C10 0.0233(18) 0.036(2) 0.0180(17) 0.0019(14) 0.0036(14) 0.0005(15)
C11 0.0282(15) 0.0260(17) 0.0238(15) 0.0018(14) 0.0036(12) -0.0001(15)
C12 0.0255(19) 0.0288(19) 0.0213(17) 0.0001(14) 0.0012(14) 0.0011(14)
C13 0.038(2) 0.031(2) 0.0206(17) 0.0012(14) 0.0084(15) 0.0026(16)
C14 0.047(2) 0.030(2) 0.030(2) -0.0003(16) 0.0099(17) 0.0027(18)
C15 0.039(2) 0.031(2) 0.0218(19) -0.0035(15) 0.0050(16) 0.0056(16)
C16 0.0230(19) 0.031(2) 0.0184(18) 0.0004(14) 0.0027(14) -0.0030(15)
C17 0.026(2) 0.031(2) 0.0201(19) -0.0005(14) 0.0012(15) 0.0055(15)
C18 0.148(7) 0.036(3) 0.077(4) -0.007(3) 0.046(4) 0.021(4)
C19 0.0202(18) 0.032(2) 0.0300(19) -0.0004(15) 0.0026(14) -0.0013(14)
C20 0.027(2) 0.026(2) 0.0321(19) -0.0024(15) 0.0028(15) -0.0006(15)
C21 0.0178(19) 0.040(2) 0.0289(19) -0.0027(16) 0.0018(15) 0.0003(16)
C22 0.022(2) 0.036(2) 0.037(2) -0.0086(17) 0.0041(17) -0.0083(17)
C23 0.026(2) 0.036(2) 0.042(2) -0.0076(18) 0.0080(17) -0.0036(17)
C24 0.0221(19) 0.035(2) 0.040(2) -0.0049(16) 0.0050(16) -0.0010(16)
C25 0.025(2) 0.031(2) 0.0242(18) 0.0023(15) 0.0021(15) -0.0049(16)
C26 0.023(2) 0.045(2) 0.0227(18) -0.0025(16) 0.0000(14) 0.0001(17)
C27 0.044(3) 0.043(3) 0.062(3) -0.019(2) 0.013(2) -0.014(2)
C28 0.032(2) 0.029(2) 0.032(2) -0.0010(16) 0.0079(16) -0.0049(17)
C29 0.041(2) 0.030(2) 0.032(2) -0.0012(16) 0.0004(17) 0.0030(17)
C30 0.028(2) 0.037(2) 0.028(2) -0.0070(16) -0.0053(17) 0.0069(18)
C31 0.046(3) 0.040(3) 0.052(3) 0.001(2) 0.026(2) 0.009(2)
C32 0.045(3) 0.035(2) 0.055(3) 0.008(2) 0.024(2) 0.0082(19)
C33 0.037(2) 0.044(3) 0.040(2) -0.0126(19) -0.0069(19) 0.013(2)
C34 0.040(3) 0.054(3) 0.041(2) -0.016(2) 0.0029(19) 0.011(2)
C35 0.085(4) 0.067(4) 0.033(2) -0.007(2) 0.007(2) -0.028(3)
C36 0.046(3) 0.047(3) 0.047(3) 0.003(2) 0.003(2) 0.002(2)
C37 0.063(3) 0.049(3) 0.043(3) -0.010(2) 0.003(2) -0.006(2)
C38 0.045(3) 0.055(3) 0.031(2) -0.0073(19) 0.0029(19) -0.017(2)
C39 0.085(4) 0.052(3) 0.043(3) 0.002(2) -0.020(3) -0.006(3)
C40 0.080(4) 0.041(3) 0.048(3) -0.003(2) -0.014(3) -0.004(2)
C41 0.040(2) 0.030(2) 0.032(2) -0.0035(16) 0.0068(17) -0.0068(17)
C42 0.058(3) 0.028(2) 0.038(2) -0.0057(17) -0.006(2) 0.006(2)
C43 0.035(2) 0.045(3) 0.033(2) -0.0179(18) -0.0087(19) 0.014(2)
C44 0.034(3) 0.054(3) 0.054(3) -0.013(2) 0.016(2) 0.003(2)
C45 0.044(3) 0.027(2) 0.052(3) -0.0021(18) 0.021(2) 0.0008(19)
C46 0.053(3) 0.068(4) 0.054(3) -0.030(3) -0.018(2) 0.035(3)
C47 0.070(4) 0.081(4) 0.069(4) -0.039(3) 0.000(3) 0.021(3)
C48 0.083(5) 0.117(6) 0.071(4) -0.034(4) 0.020(4) -0.024(4)
C49 0.045(3) 0.055(3) 0.050(3) -0.008(2) 0.005(2) 0.008(2)
C50 0.066(4) 0.076(4) 0.058(3) -0.033(3) 0.007(3) 0.011(3)
C51 0.052(3) 0.091(4) 0.047(3) -0.028(3) 0.001(2) -0.006(3)
C52 0.041(3) 0.070(3) 0.037(2) -0.007(2) -0.0036(19) 0.004(2)
C53 0.042(2) 0.042(2) 0.035(2) -0.0065(17) 0.0032(18) 0.0024(18)

loop_
_atom_type_symbol
_atom_type_description
_atom_type_scat_dispersion_real
_atom_type_scat_dispersion_imag
_atom_type_scat_source
C C 0.0033 0.0016 'International Tables Vol C Tables 4.2.6.8 and 6.1.1.4'
H H 0.0000 0.0000 'International Tables Vol C Tables 4.2.6.8 and 6.1.1.4'
N N 0.0061 0.0033 'International Tables Vol C Tables 4.2.6.8 and 6.1.1.4'
O O 0.0106 0.0060 'International Tables Vol C Tables 4.2.6.8 and 6.1.1.4'
Cu Cu 0.3201 1.2651 'International Tables Vol C Tables 4.2.6.8 and 6.1.1.4'

loop_
_geom_angle_atom_site_label_1
_geom_angle_atom_site_label_2
_geom_angle_atom_site_label_3
_geom_angle
_geom_angle_site_symmetry_1
_geom_angle_site_symmetry_3
O9 Cu1 O7 170.56(12) 2 .
O9 Cu1 O1 89.29(13) 2 .
O7 Cu1 O1 87.70(13) . .
O9 Cu1 O12 90.37(12) 2 .
O7 Cu1 O12 90.11(12) . .
O1 Cu1 O12 164.24(11) . .
O9 Cu1 N1 94.42(12) 2 .
O7 Cu1 N1 94.91(12) . .
O1 Cu1 N1 99.92(12) . .
O12 Cu1 N1 95.82(12) . .
O9 Cu1 Cu2 83.88(8) 2 .
O7 Cu1 Cu2 86.93(8) . .
O1 Cu1 Cu2 84.45(8) . .
O12 Cu1 Cu2 79.84(8) . .
N1 Cu1 Cu2 175.31(9) . .
O11 Cu2 O2 170.28(11) . .
O11 Cu2 O6 89.60(12) . .
O2 Cu2 O6 91.09(12) . .
O11 Cu2 O8 87.81(13) . 2
O2 Cu2 O8 88.91(12) . 2
O6 Cu2 O8 164.27(11) . 2
O11 Cu2 N3 96.36(12) . .
O2 Cu2 N3 93.14(12) . .
O6 Cu2 N3 98.11(12) . .
O8 Cu2 N3 97.60(11) 2 .
O11 Cu2 Cu1 87.52(8) . .
O2 Cu2 Cu1 83.03(8) . .
O6 Cu2 Cu1 80.84(8) . .
O8 Cu2 Cu1 83.55(8) 2 .
N3 Cu2 Cu1 175.99(9) . .
O13 Cu3 O3 179.37(13) 1_455 .
O13 Cu3 N2 91.22(13) 1_455 4_445
O3 Cu3 N2 89.41(13) . 4_445
O13 Cu3 N4 87.52(12) 1_455 4_454
O3 Cu3 N4 91.85(13) . 4_454
N2 Cu3 N4 178.66(16) 4_445 4_454
C7 O1 Cu1 122.0(2) . .
C7 O2 Cu2 125.0(2) . .
C8 O3 Cu3 105.3(2) . .
C5 O5 C9 117.2(4) . .
C16 O6 Cu2 126.4(3) . .
C16 O7 Cu1 120.2(2) . .
C17 O8 Cu2 121.7(2) . 2_554
C17 O9 Cu1 124.2(3) . 2_554
C14 O10 C18 117.8(4) . .
C25 O11 Cu2 120.3(2) . .
C25 O12 Cu1 127.0(2) . .
C26 O13 Cu3 103.7(2) . 1_655
C23 O15 C27 117.9(4) . .
H1W O16 H2W 114.8 . .
H3W O17 H4W 110.7 . .
H5W O18 H6W 111.5 . .
C28 N1 C32 116.8(4) . .
C28 N1 Cu1 123.4(3) . .
C32 N1 Cu1 119.7(3) . .
C36 N2 C40 116.9(4) . .
C36 N2 Cu3 121.5(3) . 4_544
C40 N2 Cu3 121.5(3) . 4_544
C45 N3 C41 117.1(4) . .
C45 N3 Cu2 119.7(3) . .
C41 N3 Cu2 123.1(3) . .
C53 N4 C49 117.3(4) . .
C53 N4 Cu3 122.0(3) . 4
C49 N4 Cu3 120.7(3) . 4
C6 C1 C2 120.7(3) . .
C6 C1 C7 119.3(3) . .
C2 C1 C7 120.0(3) . .
C3 C2 C1 119.7(4) . .
C3 C2 H2 120.1 . .
C1 C2 H2 120.1 . .
C2 C3 C4 120.0(4) . .
C2 C3 C8 119.7(3) . .
C4 C3 C8 120.2(4) . .
C5 C4 C3 120.1(4) . .
C5 C4 H4 120.0 . .
C3 C4 H4 120.0 . .
O5 C5 C4 126.0(4) . .
O5 C5 C6 114.1(4) . .
C4 C5 C6 119.9(4) . .
C1 C6 C5 119.6(4) . .
C1 C6 H6 120.2 . .
C5 C6 H6 120.2 . .
O2 C7 O1 125.4(3) . .
O2 C7 C1 117.0(3) . .
O1 C7 C1 117.6(3) . .
O4 C8 O3 123.8(4) . .
O4 C8 C3 120.1(4) . .
O3 C8 C3 116.2(3) . .
O5 C9 H9A 109.5 . .
O5 C9 H9B 109.5 . .
H9A C9 H9B 109.5 . .
O5 C9 H9C 109.5 . .
H9A C9 H9C 109.5 . .
H9B C9 H9C 109.5 . .
C11 C10 C15 120.5(3) . .
C11 C10 C16 121.2(3) . .
C15 C10 C16 118.2(3) . .
C10 C11 C12 119.5(3) . .
C10 C11 H11 120.3 . .
C12 C11 H11 120.3 . .
C13 C12 C11 120.5(3) . .
C13 C12 C17 117.5(3) . .
C11 C12 C17 121.8(3) . .
C12 C13 C14 119.4(4) . .
C12 C13 H13 120.3 . .
C14 C13 H13 120.3 . .
O10 C14 C15 125.1(3) . .
O10 C14 C13 114.5(4) . .
C15 C14 C13 120.4(3) . .
C14 C15 C10 119.5(3) . .
C14 C15 H15 120.3 . .
C10 C15 H15 120.3 . .
O6 C16 O7 125.6(3) . .
O6 C16 C10 118.0(3) . .
O7 C16 C10 116.4(3) . .
O8 C17 O9 126.2(3) . .
O8 C17 C12 117.5(3) . .
O9 C17 C12 116.3(3) . .
O10 C18 H18A 109.5 . .
O10 C18 H18B 109.5 . .
H18A C18 H18B 109.5 . .
O10 C18 H18C 109.5 . .
H18A C18 H18C 109.5 . .
H18B C18 H18C 109.5 . .
C24 C19 C20 120.5(3) . .
C24 C19 C25 119.8(3) . .
C20 C19 C25 119.7(3) . .
C21 C20 C19 119.1(4) . .
C21 C20 H20 120.5 . .
C19 C20 H20 120.5 . .
C22 C21 C20 120.6(4) . .
C22 C21 C26 120.4(4) . .
C20 C21 C26 119.0(4) . .
C21 C22 C23 120.4(4) . .
C21 C22 H22 119.8 . .
C23 C22 H22 119.8 . .
O15 C23 C24 115.1(4) . .
O15 C23 C22 125.8(4) . .
C24 C23 C22 119.0(4) . .
C19 C24 C23 120.5(4) . .
C19 C24 H24 119.7 . .
C23 C24 H24 119.7 . .
O11 C25 O12 125.3(3) . .
O11 C25 C19 117.0(3) . .
O12 C25 C19 117.7(3) . .
O14 C26 O13 123.5(4) . .
O14 C26 C21 121.0(4) . .
O13 C26 C21 115.5(3) . .
O15 C27 H27A 109.5 . .
O15 C27 H27B 109.5 . .
H27A C27 H27B 109.5 . .
O15 C27 H27C 109.5 . .
H27A C27 H27C 109.5 . .
H27B C27 H27C 109.5 . .
N1 C28 C29 123.4(4) . .
N1 C28 H28 118.3 . .
C29 C28 H28 118.3 . .
C28 C29 C30 120.0(4) . .
C28 C29 H29 120.0 . .
C30 C29 H29 120.0 . .
C31 C30 C29 116.7(4) . .
C31 C30 C33 120.6(4) . .
C29 C30 C33 122.6(4) . .
C30 C31 C32 120.1(4) . .
C30 C31 H31 119.9 . .
C32 C31 H31 119.9 . .
N1 C32 C31 123.0(4) . .
N1 C32 H32 118.5 . .
C31 C32 H32 118.5 . .
C30 C33 C34 112.0(4) . .
C30 C33 H33A 109.2 . .
C34 C33 H33A 109.2 . .
C30 C33 H33B 109.2 . .
C34 C33 H33B 109.2 . .
H33A C33 H33B 107.9 . .
C35 C34 C33 111.9(4) . .
C35 C34 H34A 109.2 . .
C33 C34 H34A 109.2 . .
C35 C34 H34B 109.2 . .
C33 C34 H34B 109.2 . .
H34A C34 H34B 107.9 . .
C34 C35 C38 113.8(4) . .
C34 C35 H35A 108.8 . .
C38 C35 H35A 108.8 . .
C34 C35 H35B 108.8 . .
C38 C35 H35B 108.8 . .
H35A C35 H35B 107.7 . .
N2 C36 C37 122.6(5) . .
N2 C36 H36 118.7 . .
C37 C36 H36 118.7 . .
C38 C37 C36 120.2(5) . .
C38 C37 H37 119.9 . .
C36 C37 H37 119.9 . .
C37 C38 C39 117.6(4) . .
C37 C38 C35 121.2(4) . .
C39 C38 C35 121.3(5) . .
C40 C39 C38 119.2(5) . .
C40 C39 H39 120.4 . .
C38 C39 H39 120.4 . .
N2 C40 C39 123.5(5) . .
N2 C40 H40 118.3 . .
C39 C40 H40 118.3 . .
N3 C41 C42 122.2(4) . .
N3 C41 H41 118.9 . .
C42 C41 H41 118.9 . .
C41 C42 C43 120.3(4) . .
C41 C42 H42 119.8 . .
C43 C42 H42 119.8 . .
C44 C43 C42 116.6(4) . .
C44 C43 C46 121.0(5) . .
C42 C43 C46 122.4(5) . .
C43 C44 C45 121.2(4) . .
C43 C44 H44 119.4 . .
C45 C44 H44 119.4 . .
N3 C45 C44 122.4(4) . .
N3 C45 H45 118.8 . .
C44 C45 H45 118.8 . .
C43 C46 C47 111.2(4) . .
C43 C46 H46A 109.4 . .
C47 C46 H46A 109.4 . .
C43 C46 H46B 109.4 . .
C47 C46 H46B 109.4 . .
H46A C46 H46B 108.0 . .
C48 C47 C46 111.5(6) . .
C48 C47 H47A 109.3 . .
C46 C47 H47A 109.3 . .
C48 C47 H47B 109.3 . .
C46 C47 H47B 109.3 . .
H47A C47 H47B 108.0 . .
C47 C48 C51 112.6(6) . .
C47 C48 H48A 109.1 . .
C51 C48 H48A 109.1 . .
C47 C48 H48B 109.1 . .
C51 C48 H48B 109.1 . .
H48A C48 H48B 107.8 . .
N4 C49 C50 122.6(5) . .
N4 C49 H49 118.7 . .
C50 C49 H49 118.7 . .
C49 C50 C51 120.6(5) . .
C49 C50 H50 119.7 . .
C51 C50 H50 119.7 . .
C50 C51 C52 116.9(5) . .
C50 C51 C48 122.8(5) . .
C52 C51 C48 120.0(6) . .
C53 C52 C51 118.8(5) . .
C53 C52 H52 120.6 . .
C51 C52 H52 120.6 . .
N4 C53 C52 123.5(4) . .
N4 C53 H53 118.2 . .
C52 C53 H53 118.2 . .

loop_
_geom_bond_atom_site_label_1
_geom_bond_atom_site_label_2
_geom_bond_distance
_geom_bond_site_symmetry_2
Cu1 O9 1.958(3) 2
Cu1 O7 1.971(2) .
Cu1 O1 1.978(3) .
Cu1 O12 1.989(3) .
Cu1 N1 2.157(3) .
Cu1 Cu2 2.6676(6) .
Cu2 O11 1.941(3) .
Cu2 O2 1.955(3) .
Cu2 O6 2.002(2) .
Cu2 O8 2.016(3) 2
Cu2 N3 2.149(3) .
Cu3 O13 1.953(3) 1_455
Cu3 O3 1.966(3) .
Cu3 N2 2.001(4) 4_445
Cu3 N4 2.013(3) 4_454
O1 C7 1.263(5) .
O2 C7 1.259(4) .
O3 C8 1.282(5) .
O4 C8 1.241(5) .
O5 C5 1.371(5) .
O5 C9 1.418(5) .
O6 C16 1.252(5) .
O7 C16 1.271(5) .
O8 C17 1.249(5) .
O8 Cu2 2.016(3) 2_554
O9 C17 1.257(5) .
O9 Cu1 1.958(3) 2_554
O10 C14 1.364(5) .
O10 C18 1.399(6) .
O11 C25 1.256(5) .
O12 C25 1.258(5) .
O13 C26 1.294(5) .
O13 Cu3 1.952(3) 1_655
O14 C26 1.226(5) .
O15 C23 1.363(5) .
O15 C27 1.419(5) .
O16 H1W 0.8502 .
O16 H2W 0.8403 .
O17 H3W 0.8741 .
O17 H4W 0.8658 .
O18 H5W 0.8360 .
O18 H6W 0.8450 .
N1 C28 1.334(5) .
N1 C32 1.339(6) .
N2 C36 1.326(6) .
N2 C40 1.334(6) .
N2 Cu3 2.001(4) 4_544
N3 C45 1.338(5) .
N3 C41 1.342(5) .
N4 C53 1.327(5) .
N4 C49 1.328(6) .
N4 Cu3 2.013(3) 4
C1 C6 1.382(5) .
C1 C2 1.388(5) .
C1 C7 1.507(5) .
C2 C3 1.384(5) .
C2 H2 0.9300 .
C3 C4 1.394(6) .
C3 C8 1.516(5) .
C4 C5 1.386(6) .
C4 H4 0.9300 .
C5 C6 1.396(6) .
C6 H6 0.9300 .
C9 H9A 0.9600 .
C9 H9B 0.9600 .
C9 H9C 0.9600 .
C10 C11 1.385(5) .
C10 C15 1.400(5) .
C10 C16 1.505(5) .
C11 C12 1.398(5) .
C11 H11 0.9300 .
C12 C13 1.386(5) .
C12 C17 1.509(5) .
C13 C14 1.401(6) .
C13 H13 0.9300 .
C14 C15 1.384(6) .
C15 H15 0.9300 .
C18 H18A 0.9600 .
C18 H18B 0.9600 .
C18 H18C 0.9600 .
C19 C24 1.379(5) .
C19 C20 1.401(5) .
C19 C25 1.504(5) .
C20 C21 1.393(5) .
C20 H20 0.9300 .
C21 C22 1.382(6) .
C21 C26 1.511(5) .
C22 C23 1.399(6) .
C22 H22 0.9300 .
C23 C24 1.397(6) .
C24 H24 0.9300 .
C27 H27A 0.9600 .
C27 H27B 0.9600 .
C27 H27C 0.9600 .
C28 C29 1.377(6) .
C28 H28 0.9300 .
C29 C30 1.386(6) .
C29 H29 0.9300 .
C30 C31 1.381(6) .
C30 C33 1.514(6) .
C31 C32 1.384(6) .
C31 H31 0.9300 .
C32 H32 0.9300 .
C33 C34 1.541(6) .
C33 H33A 0.9700 .
C33 H33B 0.9700 .
C34 C35 1.513(7) .
C34 H34A 0.9700 .
C34 H34B 0.9700 .
C35 C38 1.525(6) .
C35 H35A 0.9700 .
C35 H35B 0.9700 .
C36 C37 1.385(7) .
C36 H36 0.9300 .
C37 C38 1.357(7) .
C37 H37 0.9300 .
C38 C39 1.379(7) .
C39 C40 1.372(7) .
C39 H39 0.9300 .
C40 H40 0.9300 .
C41 C42 1.380(6) .
C41 H41 0.9300 .
C42 C43 1.389(7) .
C42 H42 0.9300 .
C43 C44 1.349(7) .
C43 C46 1.520(6) .
C44 C45 1.382(6) .
C44 H44 0.9300 .
C45 H45 0.9300 .
C46 C47 1.551(7) .
C46 H46A 0.9700 .
C46 H46B 0.9700 .
C47 C48 1.454(9) .
C47 H47A 0.9700 .
C47 H47B 0.9700 .
C48 C51 1.546(8) .
C48 H48A 0.9700 .
C48 H48B 0.9700 .
C49 C50 1.367(7) .
C49 H49 0.9300 .
C50 C51 1.371(8) .
C50 H50 0.9300 .
C51 C52 1.388(7) .
C52 C53 1.377(6) .
C52 H52 0.9300 .
C53 H53 0.9300 .

loop_
_geom_hbond_atom_site_label_D
_geom_hbond_atom_site_label_H
_geom_hbond_atom_site_label_A
_geom_hbond_distance_DH
_geom_hbond_distance_HA
_geom_hbond_distance_DA
_geom_hbond_angle_DHA
_geom_hbond_site_symmetry_A
O16 H1W O8 0.85 2.41 3.255(6) 179.5 .
O16 H1W O11 0.85 2.67 3.115(6) 114.5 2_554
O16 H2W O18 0.84 2.12 2.840(8) 143.9 .
O17 H4W O16 0.87 1.98 2.815(11) 161.2 .
O18 H5W O1 0.84 2.33 3.107(7) 155.8 .
O18 H5W O7 0.84 2.81 3.125(7) 104.2 .

loop_
_geom_torsion_atom_site_label_1
_geom_torsion_atom_site_label_2
_geom_torsion_atom_site_label_3
_geom_torsion_atom_site_label_4
_geom_torsion
_geom_torsion_site_symmetry_1
_geom_torsion_site_symmetry_4
O9 Cu1 Cu2 O11 90.51(13) 2 .
O7 Cu1 Cu2 O11 -91.62(12) . .
O1 Cu1 Cu2 O11 -179.61(14) . .
O12 Cu1 Cu2 O11 -0.97(12) . .
N1 Cu1 Cu2 O11 21.5(11) . .
O9 Cu1 Cu2 O2 -87.26(12) 2 .
O7 Cu1 Cu2 O2 90.61(12) . .
O1 Cu1 Cu2 O2 2.63(12) . .
O12 Cu1 Cu2 O2 -178.73(13) . .
N1 Cu1 Cu2 O2 -156.3(11) . .
O9 Cu1 Cu2 O6 -179.49(14) 2 .
O7 Cu1 Cu2 O6 -1.63(12) . .
O1 Cu1 Cu2 O6 -89.61(13) . .
O12 Cu1 Cu2 O6 89.03(12) . .
N1 Cu1 Cu2 O6 111.5(11) . .
O9 Cu1 Cu2 O8 2.43(12) 2 2
O7 Cu1 Cu2 O8 -179.70(14) . 2
O1 Cu1 Cu2 O8 92.31(13) . 2
O12 Cu1 Cu2 O8 -89.04(12) . 2
N1 Cu1 Cu2 O8 -66.6(11) . 2
O9 Cu1 Cu2 N3 -104.4(13) 2 .
O7 Cu1 Cu2 N3 73.5(13) . .
O1 Cu1 Cu2 N3 -14.5(13) . .
O12 Cu1 Cu2 N3 164.2(13) . .
N1 Cu1 Cu2 N3 -173.4(18) . .
O9 Cu1 O1 C7 80.9(3) 2 .
O7 Cu1 O1 C7 -90.2(3) . .
O12 Cu1 O1 C7 -8.0(7) . .
N1 Cu1 O1 C7 175.2(3) . .
Cu2 Cu1 O1 C7 -3.0(3) . .
O11 Cu2 O2 C7 -16.6(9) . .
O6 Cu2 O2 C7 77.3(3) . .
O8 Cu2 O2 C7 -86.9(3) 2 .
N3 Cu2 O2 C7 175.5(3) . .
Cu1 Cu2 O2 C7 -3.3(3) . .
O13 Cu3 O3 C8 -91(12) 1_455 .
N2 Cu3 O3 C8 88.4(3) 4_445 .
N4 Cu3 O3 C8 -91.1(3) 4_454 .
O11 Cu2 O6 C16 88.0(3) . .
O2 Cu2 O6 C16 -82.4(3) . .
O8 Cu2 O6 C16 7.5(7) 2 .
N3 Cu2 O6 C16 -175.7(3) . .
Cu1 Cu2 O6 C16 0.4(3) . .
O9 Cu1 O7 C16 16.5(10) 2 .
O1 Cu1 O7 C16 88.0(3) . .
O12 Cu1 O7 C16 -76.4(3) . .
N1 Cu1 O7 C16 -172.3(3) . .
Cu2 Cu1 O7 C16 3.4(3) . .
O2 Cu2 O11 C25 14.0(9) . .
O6 Cu2 O11 C25 -80.1(3) . .
O8 Cu2 O11 C25 84.4(3) 2 .
N3 Cu2 O11 C25 -178.2(3) . .
Cu1 Cu2 O11 C25 0.7(3) . .
O9 Cu1 O12 C25 -82.1(3) 2 .
O7 Cu1 O12 C25 88.5(3) . .
O1 Cu1 O12 C25 6.6(7) . .
N1 Cu1 O12 C25 -176.6(3) . .
Cu2 Cu1 O12 C25 1.6(3) . .
O9 Cu1 N1 C28 35.3(3) 2 .
O7 Cu1 N1 C28 -143.2(3) . .
O1 Cu1 N1 C28 -54.7(3) . .
O12 Cu1 N1 C28 126.2(3) . .
Cu2 Cu1 N1 C28 103.9(11) . .
O9 Cu1 N1 C32 -141.4(4) 2 .
O7 Cu1 N1 C32 40.1(4) . .
O1 Cu1 N1 C32 128.6(4) . .
O12 Cu1 N1 C32 -50.5(4) . .
Cu2 Cu1 N1 C32 -72.8(12) . .
O11 Cu2 N3 C45 -136.2(3) . .
O2 Cu2 N3 C45 41.7(3) . .
O6 Cu2 N3 C45 133.3(3) . .
O8 Cu2 N3 C45 -47.6(3) 2 .
Cu1 Cu2 N3 C45 58.7(14) . .
O11 Cu2 N3 C41 47.3(3) . .
O2 Cu2 N3 C41 -134.8(3) . .
O6 Cu2 N3 C41 -43.2(3) . .
O8 Cu2 N3 C41 135.9(3) 2 .
Cu1 Cu2 N3 C41 -117.8(12) . .
C6 C1 C2 C3 -0.5(6) . .
C7 C1 C2 C3 -178.4(3) . .
C1 C2 C3 C4 0.2(6) . .
C1 C2 C3 C8 176.0(3) . .
C2 C3 C4 C5 -0.4(6) . .
C8 C3 C4 C5 -176.2(4) . .
C9 O5 C5 C4 2.0(7) . .
C9 O5 C5 C6 -179.3(4) . .
C3 C4 C5 O5 179.4(4) . .
C3 C4 C5 C6 0.8(7) . .
C2 C1 C6 C5 0.9(6) . .
C7 C1 C6 C5 178.8(4) . .
O5 C5 C6 C1 -179.8(4) . .
C4 C5 C6 C1 -1.1(7) . .
Cu2 O2 C7 O1 2.1(6) . .
Cu2 O2 C7 C1 -178.1(2) . .
Cu1 O1 C7 O2 1.7(5) . .
Cu1 O1 C7 C1 -178.1(2) . .
C6 C1 C7 O2 -177.3(3) . .
C2 C1 C7 O2 0.7(5) . .
C6 C1 C7 O1 2.5(5) . .
C2 C1 C7 O1 -179.5(3) . .
Cu3 O3 C8 O4 9.0(5) . .
Cu3 O3 C8 C3 -170.4(3) . .
C2 C3 C8 O4 -162.6(4) . .
C4 C3 C8 O4 13.2(6) . .
C2 C3 C8 O3 16.8(5) . .
C4 C3 C8 O3 -167.4(4) . .
C15 C10 C11 C12 1.9(6) . .
C16 C10 C11 C12 -173.9(3) . .
C10 C11 C12 C13 2.2(6) . .
C10 C11 C12 C17 -172.8(3) . .
C11 C12 C13 C14 -3.7(6) . .
C17 C12 C13 C14 171.5(4) . .
C18 O10 C14 C15 -14.4(8) . .
C18 O10 C14 C13 166.2(5) . .
C12 C13 C14 O10 -179.4(4) . .
C12 C13 C14 C15 1.1(7) . .
O10 C14 C15 C10 -176.5(5) . .
C13 C14 C15 C10 2.9(7) . .
C11 C10 C15 C14 -4.4(6) . .
C16 C10 C15 C14 171.5(4) . .
Cu2 O6 C16 O7 2.2(6) . .
Cu2 O6 C16 C10 -173.9(2) . .
Cu1 O7 C16 O6 -4.3(5) . .
Cu1 O7 C16 C10 171.9(2) . .
C11 C10 C16 O6 -161.0(4) . .
C15 C10 C16 O6 23.1(5) . .
C11 C10 C16 O7 22.5(5) . .
C15 C10 C16 O7 -153.4(4) . .
Cu2 O8 C17 O9 -9.1(6) 2_554 .
Cu2 O8 C17 C12 167.9(2) 2_554 .
Cu1 O9 C17 O8 5.8(6) 2_554 .
Cu1 O9 C17 C12 -171.2(2) 2_554 .
C13 C12 C17 O8 -150.4(4) . .
C11 C12 C17 O8 24.7(5) . .
C13 C12 C17 O9 26.9(5) . .
C11 C12 C17 O9 -158.0(4) . .
C24 C19 C20 C21 -0.7(6) . .
C25 C19 C20 C21 177.8(3) . .
C19 C20 C21 C22 0.5(6) . .
C19 C20 C21 C26 -176.6(3) . .
C20 C21 C22 C23 0.3(6) . .
C26 C21 C22 C23 177.4(4) . .
C27 O15 C23 C24 179.8(4) . .
C27 O15 C23 C22 -0.9(7) . .
C21 C22 C23 O15 179.7(4) . .
C21 C22 C23 C24 -1.1(7) . .
C20 C19 C24 C23 0.0(6) . .
C25 C19 C24 C23 -178.6(4) . .
O15 C23 C24 C19 -179.7(4) . .
C22 C23 C24 C19 0.9(6) . .
Cu2 O11 C25 O12 0.3(5) . .
Cu2 O11 C25 C19 -179.4(2) . .
Cu1 O12 C25 O11 -1.7(6) . .
Cu1 O12 C25 C19 177.9(2) . .
C24 C19 C25 O11 -3.8(5) . .
C20 C19 C25 O11 177.6(3) . .
C24 C19 C25 O12 176.5(4) . .
C20 C19 C25 O12 -2.0(5) . .
Cu3 O13 C26 O14 -10.7(4) 1_655 .
Cu3 O13 C26 C21 167.8(3) 1_655 .
C22 C21 C26 O14 -18.9(6) . .
C20 C21 C26 O14 158.2(4) . .
C22 C21 C26 O13 162.6(4) . .
C20 C21 C26 O13 -20.4(5) . .
C32 N1 C28 C29 1.2(6) . .
Cu1 N1 C28 C29 -175.6(3) . .
N1 C28 C29 C30 -1.0(6) . .
C28 C29 C30 C31 -0.1(6) . .
C28 C29 C30 C33 -176.9(4) . .
C29 C30 C31 C32 0.8(7) . .
C33 C30 C31 C32 177.7(4) . .
C28 N1 C32 C31 -0.5(7) . .
Cu1 N1 C32 C31 176.5(4) . .
C30 C31 C32 N1 -0.5(8) . .
C31 C30 C33 C34 -77.3(6) . .
C29 C30 C33 C34 99.5(5) . .
C30 C33 C34 C35 -65.7(6) . .
C33 C34 C35 C38 169.1(4) . .
C40 N2 C36 C37 -0.5(7) . .
Cu3 N2 C36 C37 -179.9(4) 4_544 .
N2 C36 C37 C38 -0.2(8) . .
C36 C37 C38 C39 1.3(8) . .
C36 C37 C38 C35 -177.9(5) . .
C34 C35 C38 C37 -72.7(7) . .
C34 C35 C38 C39 108.2(6) . .
C37 C38 C39 C40 -1.6(8) . .
C35 C38 C39 C40 177.6(5) . .
C36 N2 C40 C39 0.2(8) . .
Cu3 N2 C40 C39 179.5(5) 4_544 .
C38 C39 C40 N2 0.9(9) . .
C45 N3 C41 C42 1.1(6) . .
Cu2 N3 C41 C42 177.6(3) . .
N3 C41 C42 C43 0.2(6) . .
C41 C42 C43 C44 -1.2(6) . .
C41 C42 C43 C46 177.3(4) . .
C42 C43 C44 C45 0.8(7) . .
C46 C43 C44 C45 -177.6(4) . .
C41 N3 C45 C44 -1.5(7) . .
Cu2 N3 C45 C44 -178.1(4) . .
C43 C44 C45 N3 0.5(8) . .
C44 C43 C46 C47 77.0(7) . .
C42 C43 C46 C47 -101.4(6) . .
C43 C46 C47 C48 64.6(8) . .
C46 C47 C48 C51 -169.4(5) . .
C53 N4 C49 C50 3.6(7) . .
Cu3 N4 C49 C50 -177.9(4) 4 .
N4 C49 C50 C51 0.4(10) . .
C49 C50 C51 C52 -4.4(9) . .
C49 C50 C51 C48 168.7(6) . .
C47 C48 C51 C50 113.9(7) . .
C47 C48 C51 C52 -73.3(8) . .
C50 C51 C52 C53 4.3(8) . .
C48 C51 C52 C53 -168.9(5) . .
C49 N4 C53 C52 -3.6(7) . .
Cu3 N4 C53 C52 177.9(4) 4 .
C51 C52 C53 N4 -0.4(7) . .
